data_7156692
loop_
_publ_author_name
'Gandi, Vasudeva Rao'
'Doan, Bao Nguyen Do'
'Kasinathan, Sivarajan'
'Bates, Roderick W.'

_publ_section_title
;
 Stereocontrol in the synthesis of cyclic amino acids: a new ligand for
 directed hydrogenation through hydrogen bonding.
;
_journal_issue 10
_journal_name_full 'Organic &amp; biomolecular chemistry'
_journal_page_first 2753
_journal_page_last 2758
_journal_paper_doi 10.1039/c9ob00003h
_journal_volume 17
_journal_year 2019
_chemical_formula_sum 'C21 H24 N2 O6 S'
_chemical_formula_weight 432.48
_space_group_crystal_system triclinic
_space_group_IT_number 2
_space_group_name_Hall '-P 1'
_space_group_name_H-M_alt 'P -1'
_symmetry_space_group_name_Hall '-P 1'
_symmetry_space_group_name_H-M 'P -1'
_atom_sites_solution_hydrogens geom
_audit_update_record
;
2017-07-21 deposited with the CCDC.    2019-02-14 downloaded from the CCDC.
;
_cell_angle_alpha 89.926(4)
_cell_angle_beta 89.896(4)
_cell_angle_gamma 89.878(4)
_cell_formula_units_Z 2
_cell_length_a 9.5182(15)
_cell_length_b 9.9604(15)
_cell_length_c 10.7803(17)
_cell_measurement_reflns_used 9177
_cell_measurement_temperature 223.(2)
_cell_measurement_theta_max 29.4280
_cell_measurement_theta_min 2.7825
_cell_volume 1022.0(3)
_computing_cell_refinement 'SAINT V8.37A (Bruker AXS Inc., 2015)'
_computing_data_collection 'APEX3 (Bruker AXS Inc., 2015)'
_computing_data_reduction 'SAINT V8.37A (Bruker AXS Inc., 2015)'
_computing_molecular_graphics 'XP (Bruker AXS Inc., 2015)'
_computing_publication_material 'APEX3 (Bruker AXS Inc., 2015)'
_computing_structure_refinement 'SHELXL-2014/7 (Sheldrick, 2014)'
_computing_structure_solution 'XS, VERSION 2013/1'
_diffrn_ambient_temperature 223.(2)
_diffrn_detector_area_resol_mean 8.3333
_diffrn_measured_fraction_theta_full 0.990
_diffrn_measured_fraction_theta_max 0.990
_diffrn_measurement_device_type 'CCD area detector'
_diffrn_measurement_method 'phi and omega scans'
_diffrn_radiation_monochromator graphite
_diffrn_radiation_type MoK\a
_diffrn_radiation_wavelength 0.71073
_diffrn_reflns_av_R_equivalents 0.1142
_diffrn_reflns_av_unetI/netI 0.0575
_diffrn_reflns_limit_h_max 13
_diffrn_reflns_limit_h_min -13
_diffrn_reflns_limit_k_max 13
_diffrn_reflns_limit_k_min -13
_diffrn_reflns_limit_l_max 14
_diffrn_reflns_limit_l_min -14
_diffrn_reflns_number 49336
_diffrn_reflns_theta_full 29.43
_diffrn_reflns_theta_max 29.43
_diffrn_reflns_theta_min 1.89
_diffrn_source 'fine-focus sealed tube'
_diffrn_source_type 'Bruker KappaCCD'
_exptl_absorpt_coefficient_mu 0.200
_exptl_absorpt_correction_T_max 0.96
_exptl_absorpt_correction_T_min 0.70
_exptl_absorpt_correction_type multi-scan
_exptl_absorpt_process_details
;
SADABS-2014/5 - Bruker AXS area detector scaling and absorption correction
;
_exptl_crystal_colour colourless
_exptl_crystal_density_diffrn 1.405
_exptl_crystal_density_method 'not measured'
_exptl_crystal_description block
_exptl_crystal_F_000 456
_exptl_crystal_recrystallization_method 'Re-crystallisation from solvent: dichloromethane-hexane'
_exptl_crystal_size_max 0.300
_exptl_crystal_size_mid 0.240
_exptl_crystal_size_min 0.200
_refine_diff_density_max 0.529
_refine_diff_density_min -0.566
_refine_ls_extinction_method none
_refine_ls_goodness_of_fit_ref 0.947
_refine_ls_hydrogen_treatment constr
_refine_ls_matrix_type full
_refine_ls_number_parameters 274
_refine_ls_number_reflns 5546
_refine_ls_number_restraints 0
_refine_ls_restrained_S_all 0.947
_refine_ls_R_factor_all 0.0761
_refine_ls_R_factor_gt 0.0624
_refine_ls_shift/su_max 0.000
_refine_ls_shift/su_mean 0.000
_refine_ls_structure_factor_coef Fsqd
_refine_ls_weighting_details 'w=1/[\s^2^(Fo^2^)+(0.1000P)^2^+1.2595P] where P=(Fo^2^+2Fc^2^)/3'
_refine_ls_weighting_scheme calc
_refine_ls_wR_factor_gt 0.1522
_refine_ls_wR_factor_ref 0.1637
_reflns_number_gt 4827
_reflns_number_total 5546
_reflns_threshold_expression 'I > 2\s(I)'
_cod_data_source_file c9ob00003h4.cif
_cod_data_source_block rb93
_cod_depositor_comments
;
The following automatic conversions were performed:

'_exptl_absorpt_correction_type' value 'Multi-Scan' changed to
'multi-scan' according to
/home/data/users/saulius/crontab/automatic-downloads/rss-feeds/RSC/lib/dictionaries/cif_core.dic
dictionary named 'cif_core.dic' version 2.4.2 from 2011-04-26.

Automatic conversion script
Id: cif_fix_values 4973 2017-02-22 13:04:09Z antanas 

 Adding full bibliography for 7156691--7156692.cif.
;
_cod_database_code 7156692

loop_
_space_group_symop_operation_xyz
'x, y, z'
'-x, -y, -z'

loop_
_atom_site_type_symbol
_atom_site_label
_atom_site_fract_x
_atom_site_fract_y
_atom_site_fract_z
_atom_site_U_iso_or_equiv
_atom_site_adp_type
_atom_site_calc_flag
_atom_site_refinement_flags_adp
_atom_site_refinement_flags_posn
_atom_site_occupancy
C C1 0.8400(3) 0.4329(3) 0.6372(3) 0.0204(6) Uani d . . 1
H H1A 0.7383 0.4347 0.623 0.024 Uiso calc U R 1
H H1B 0.8844 0.3865 0.5673 0.024 Uiso calc U R 1
C C2 0.8953(3) 0.5758(3) 0.6454(3) 0.0215(6) Uani d . . 1
H H2A 0.867 0.6259 0.5712 0.026 Uiso calc U R 1
H H2B 0.9982 0.5739 0.6481 0.026 Uiso calc U R 1
C C3 0.8387(3) 0.6469(3) 0.7613(3) 0.0249(6) Uani d . . 1
H H3 0.7353 0.6527 0.7532 0.03 Uiso calc U R 1
C C4 0.8946(3) 0.7901(3) 0.7702(3) 0.0275(7) Uani d . . 1
H H4A 0.8579 0.8324 0.8445 0.041 Uiso calc U R 1
H H4B 0.8651 0.8408 0.6979 0.041 Uiso calc U R 1
H H4C 0.9964 0.788 0.7739 0.041 Uiso calc U R 1
C C5 0.8701(3) 0.5659(3) 0.8765(3) 0.0209(6) Uani d . . 1
H H5A 0.8251 0.6095 0.9478 0.025 Uiso calc U R 1
H H5B 0.9717 0.5664 0.8908 0.025 Uiso calc U R 1
C C6 0.8198(3) 0.4198(3) 0.8696(3) 0.0176(5) Uani d . . 1
H H6 0.8616 0.3695 0.9397 0.021 Uiso calc U R 1
C C7 0.6599(3) 0.4145(3) 0.8822(3) 0.0197(5) Uani d . . 1
H H7A 0.6313 0.4452 0.9648 0.024 Uiso calc U R 1
H H7B 0.6159 0.4729 0.8201 0.024 Uiso calc U R 1
C C8 0.4878(3) 0.2448(3) 0.9036(3) 0.0165(5) Uani d . . 1
C C9 0.4506(3) 0.1031(2) 0.8729(2) 0.0156(5) Uani d . . 1
C C10 0.5483(3) 0.0180(3) 0.8167(3) 0.0174(5) Uani d . . 1
H H10 0.6383 0.0497 0.7961 0.021 Uiso calc U R 1
C C11 0.5114(3) -0.1137(3) 0.7917(3) 0.0190(5) Uani d . . 1
H H11 0.5755 -0.1726 0.7535 0.023 Uiso calc U R 1
C C12 0.3781(3) -0.1567(3) 0.8241(2) 0.0165(5) Uani d . . 1
C C13 0.2785(3) -0.0746(3) 0.8799(3) 0.0187(5) Uani d . . 1
H H13 0.189 -0.1072 0.901 0.022 Uiso calc U R 1
C C14 0.3161(3) 0.0577(3) 0.9033(3) 0.0174(5) Uani d . . 1
H H14 0.2509 0.1168 0.9397 0.021 Uiso calc U R 1
C C15 1.0914(3) 0.2165(3) 0.6784(3) 0.0168(5) Uani d . . 1
C C16 1.1359(3) 0.1129(3) 0.6010(3) 0.0197(5) Uani d . . 1
H H16 1.075 0.0419 0.5817 0.024 Uiso calc U R 1
C C17 1.2722(3) 0.1155(3) 0.5525(3) 0.0216(6) Uani d . . 1
H H17 1.3025 0.0455 0.5006 0.026 Uiso calc U R 1
C C18 1.3637(3) 0.2203(3) 0.5799(3) 0.0199(5) Uani d . . 1
C C19 1.5122(3) 0.2220(3) 0.5308(3) 0.0275(6) Uani d . . 1
H H19A 1.5245 0.1496 0.4716 0.041 Uiso calc U R 1
H H19B 1.5775 0.2102 0.5989 0.041 Uiso calc U R 1
H H19C 1.5301 0.3072 0.4902 0.041 Uiso calc U R 1
C C20 1.3158(3) 0.3239(3) 0.6564(3) 0.0193(5) Uani d . . 1
H H20 1.3757 0.3962 0.674 0.023 Uiso calc U R 1
C C21 1.1814(3) 0.3223(3) 0.7070(3) 0.0185(5) Uani d . . 1
H H21 1.1515 0.3917 0.7599 0.022 Uiso calc U R 1
N N1 0.8706(2) 0.3604(2) 0.7535(3) 0.0180(4) Uani d . . 1
N N2 0.3415(3) -0.2976(2) 0.7988(2) 0.0198(5) Uani d . . 1
O O1 0.6167(2) 0.27637(18) 0.8635(2) 0.0201(4) Uani d . . 1
O O2 0.4110(2) 0.3206(2) 0.9588(2) 0.0235(4) Uani d . . 1
O O3 0.9359(2) 0.1565(2) 0.8706(2) 0.0271(5) Uani d . . 1
O O4 0.8385(2) 0.1304(2) 0.6601(2) 0.0268(5) Uani d . . 1
O O5 0.2264(3) -0.3386(2) 0.8315(2) 0.0312(5) Uani d . . 1
O O6 0.4296(2) -0.36719(19) 0.7448(3) 0.0278(5) Uani d . . 1
S S1 0.92250(7) 0.20562(6) 0.74570(7) 0.01882(16) Uani d . . 1

loop_
_atom_site_aniso_label
_atom_site_aniso_U_11
_atom_site_aniso_U_22
_atom_site_aniso_U_33
_atom_site_aniso_U_12
_atom_site_aniso_U_13
_atom_site_aniso_U_23
C1 0.0236(14) 0.0153(12) 0.0223(14) 0.0025(10) -0.0022(11) -0.0012(10)
C2 0.0267(15) 0.0130(12) 0.0249(14) 0.0014(10) -0.0046(12) 0.0032(10)
C3 0.0325(15) 0.0107(11) 0.0317(16) -0.0006(10) -0.0020(14) 0.0000(12)
C4 0.0332(16) 0.0129(11) 0.0365(18) -0.0022(11) -0.0002(13) -0.0014(12)
C5 0.0218(14) 0.0141(12) 0.0267(14) -0.0062(10) 0.0015(11) -0.0031(11)
C6 0.0195(13) 0.0103(11) 0.0230(13) -0.0021(9) -0.0003(10) -0.0030(10)
C7 0.0189(13) 0.0071(10) 0.0331(15) -0.0026(9) 0.0043(11) -0.0043(10)
C8 0.0204(13) 0.0121(11) 0.0171(12) -0.0005(9) -0.0017(10) -0.0009(9)
C9 0.0209(13) 0.0106(10) 0.0153(12) -0.0013(9) -0.0018(10) -0.0008(9)
C10 0.0182(12) 0.0109(11) 0.0231(13) -0.0004(9) 0.0001(10) -0.0004(9)
C11 0.0220(13) 0.0105(11) 0.0245(13) 0.0020(10) -0.0006(10) -0.0025(9)
C12 0.0220(13) 0.0086(10) 0.0189(12) -0.0027(9) -0.0031(10) 0.0007(9)
C13 0.0205(13) 0.0150(12) 0.0206(13) -0.0052(10) -0.0003(10) -0.0003(10)
C14 0.0200(13) 0.0126(11) 0.0195(13) -0.0001(10) -0.0006(10) -0.0025(9)
C15 0.0154(12) 0.0115(11) 0.0235(13) 0.0013(9) -0.0017(10) -0.0005(10)
C16 0.0223(14) 0.0119(11) 0.0250(14) -0.0010(10) -0.0045(11) -0.0035(10)
C17 0.0250(14) 0.0164(12) 0.0232(13) 0.0035(11) -0.0032(11) -0.0067(10)
C18 0.0209(13) 0.0194(13) 0.0193(13) 0.0019(10) -0.0038(11) -0.0010(10)
C19 0.0228(14) 0.0290(15) 0.0307(16) 0.0009(12) 0.0033(12) -0.0024(13)
C20 0.0198(13) 0.0141(11) 0.0241(14) -0.0026(10) -0.0052(11) 0.0004(10)
C21 0.0220(13) 0.0113(11) 0.0223(13) 0.0004(10) -0.0019(10) -0.0027(9)
N1 0.0216(10) 0.0097(8) 0.0227(10) 0.0012(7) -0.0001(10) 0.0002(10)
N2 0.0246(12) 0.0114(10) 0.0235(11) -0.0038(9) -0.0046(9) 0.0005(8)
O1 0.0211(10) 0.0066(8) 0.0326(11) -0.0030(7) 0.0036(8) -0.0049(8)
O2 0.0234(10) 0.0144(9) 0.0327(11) -0.0022(8) 0.0067(9) -0.0083(8)
O3 0.0320(12) 0.0160(9) 0.0331(12) 0.0021(8) 0.0070(10) 0.0042(9)
O4 0.0221(11) 0.0147(9) 0.0436(13) -0.0024(8) 0.0002(9) -0.0074(9)
O5 0.0295(12) 0.0178(10) 0.0463(14) -0.0101(9) 0.0040(10) -0.0031(10)
O6 0.0339(11) 0.0118(8) 0.0377(12) 0.0006(8) 0.0027(11) -0.0056(9)
S1 0.0194(3) 0.0089(2) 0.0282(3) -0.0004(2) 0.0010(3) -0.0010(3)

loop_
_atom_type_symbol
_atom_type_description
_atom_type_scat_dispersion_real
_atom_type_scat_dispersion_imag
_atom_type_scat_source
C C 0.0033 0.0016 'International Tables Vol C Tables 4.2.6.8 and 6.1.1.4'
H H 0.0000 0.0000 'International Tables Vol C Tables 4.2.6.8 and 6.1.1.4'
N N 0.0061 0.0033 'International Tables Vol C Tables 4.2.6.8 and 6.1.1.4'
O O 0.0106 0.0060 'International Tables Vol C Tables 4.2.6.8 and 6.1.1.4'
S S 0.1246 0.1234 'International Tables Vol C Tables 4.2.6.8 and 6.1.1.4'

loop_
_geom_angle_atom_site_label_1
_geom_angle_atom_site_label_2
_geom_angle_atom_site_label_3
_geom_angle
N1 C1 C2 109.8(2)
N1 C1 H1A 109.7
C2 C1 H1A 109.7
N1 C1 H1B 109.7
C2 C1 H1B 109.7
H1A C1 H1B 108.2
C1 C2 C3 111.0(2)
C1 C2 H2A 109.4
C3 C2 H2A 109.4
C1 C2 H2B 109.4
C3 C2 H2B 109.4
H2A C2 H2B 108.0
C5 C3 C4 112.2(3)
C5 C3 C2 110.7(2)
C4 C3 C2 111.2(3)
C5 C3 H3 107.5
C4 C3 H3 107.5
C2 C3 H3 107.5
C3 C4 H4A 109.5
C3 C4 H4B 109.5
H4A C4 H4B 109.5
C3 C4 H4C 109.5
H4A C4 H4C 109.5
H4B C4 H4C 109.5
C3 C5 C6 113.8(2)
C3 C5 H5A 108.8
C6 C5 H5A 108.8
C3 C5 H5B 108.8
C6 C5 H5B 108.8
H5A C5 H5B 107.7
N1 C6 C7 112.9(2)
N1 C6 C5 108.8(2)
C7 C6 C5 109.9(2)
N1 C6 H6 108.4
C7 C6 H6 108.4
C5 C6 H6 108.4
O1 C7 C6 107.7(2)
O1 C7 H7A 110.2
C6 C7 H7A 110.2
O1 C7 H7B 110.2
C6 C7 H7B 110.2
H7A C7 H7B 108.5
O2 C8 O1 124.5(2)
O2 C8 C9 123.8(3)
O1 C8 C9 111.7(2)
C10 C9 C14 121.0(2)
C10 C9 C8 120.8(2)
C14 C9 C8 118.2(2)
C11 C10 C9 119.4(3)
C11 C10 H10 120.3
C9 C10 H10 120.3
C12 C11 C10 118.6(2)
C12 C11 H11 120.7
C10 C11 H11 120.7
C11 C12 C13 123.5(2)
C11 C12 N2 117.8(2)
C13 C12 N2 118.7(2)
C12 C13 C14 117.5(3)
C12 C13 H13 121.3
C14 C13 H13 121.3
C13 C14 C9 120.1(2)
C13 C14 H14 119.9
C9 C14 H14 119.9
C16 C15 C21 120.5(3)
C16 C15 S1 118.4(2)
C21 C15 S1 121.0(2)
C15 C16 C17 119.4(2)
C15 C16 H16 120.3
C17 C16 H16 120.3
C18 C17 C16 121.1(3)
C18 C17 H17 119.5
C16 C17 H17 119.5
C17 C18 C20 118.4(3)
C17 C18 C19 121.4(3)
C20 C18 C19 120.2(3)
C18 C19 H19A 109.5
C18 C19 H19B 109.5
H19A C19 H19B 109.5
C18 C19 H19C 109.5
H19A C19 H19C 109.5
H19B C19 H19C 109.5
C21 C20 C18 121.4(3)
C21 C20 H20 119.3
C18 C20 H20 119.3
C20 C21 C15 119.2(3)
C20 C21 H21 120.4
C15 C21 H21 120.4
C6 N1 C1 117.6(2)
C6 N1 S1 121.89(19)
C1 N1 S1 118.8(2)
O5 N2 O6 123.8(2)
O5 N2 C12 118.7(2)
O6 N2 C12 117.5(2)
C8 O1 C7 116.0(2)
O4 S1 O3 118.35(14)
O4 S1 N1 111.18(13)
O3 S1 N1 107.57(14)
O4 S1 C15 106.07(13)
O3 S1 C15 108.88(14)
N1 S1 C15 103.81(12)

loop_
_geom_bond_atom_site_label_1
_geom_bond_atom_site_label_2
_geom_bond_distance
C1 N1 1.475(4)
C1 C2 1.521(4)
C1 H1A 0.98
C1 H1B 0.98
C2 C3 1.534(4)
C2 H2A 0.98
C2 H2B 0.98
C3 C5 1.509(4)
C3 C4 1.526(4)
C3 H3 0.99
C4 H4A 0.97
C4 H4B 0.97
C4 H4C 0.97
C5 C6 1.535(4)
C5 H5A 0.98
C5 H5B 0.98
C6 N1 1.466(4)
C6 C7 1.528(4)
C6 H6 0.99
C7 O1 1.451(3)
C7 H7A 0.98
C7 H7B 0.98
C8 O2 1.207(3)
C8 O1 1.338(3)
C8 C9 1.494(3)
C9 C10 1.394(4)
C9 C14 1.397(4)
C10 C11 1.386(4)
C10 H10 0.94
C11 C12 1.384(4)
C11 H11 0.94
C12 C13 1.387(4)
C12 N2 1.473(3)
C13 C14 1.390(4)
C13 H13 0.94
C14 H14 0.94
C15 C16 1.392(4)
C15 C21 1.394(4)
C15 S1 1.766(3)
C16 C17 1.397(4)
C16 H16 0.94
C17 C18 1.393(4)
C17 H17 0.94
C18 C20 1.397(4)
C18 C19 1.509(4)
C19 H19A 0.97
C19 H19B 0.97
C19 H19C 0.97
C20 C21 1.390(4)
C20 H20 0.94
C21 H21 0.94
N1 S1 1.620(2)
N2 O5 1.221(3)
N2 O6 1.233(3)
O3 S1 1.437(2)
O4 S1 1.435(2)
